data_7103264
loop_
_publ_author_name
'Shono, Tomohiro'
'Nagasawa, Takehiro'
'Tsubouchi, Akira'
'Noguchi, Keiichi'
'Takeda, Takeshi'

_publ_section_title
;
 Formation of titanacyclobutenes with a spiro-bonded cyclopropane.
;
_journal_issue 30
_journal_name_full 'Chemical communications (Cambridge, England)'
_journal_page_first 3537
_journal_page_last 3539
_journal_paper_doi 10.1039/b804930k
_journal_year 2008
_chemical_formula_moiety 'C31 H30 Ti'
_chemical_formula_sum 'C31 H30 Ti'
_chemical_formula_weight 450.45
_chemical_name_common
;
1',1'-bis(eta5-cyclopentadienyl)-2',3'-
diphenylspiro(bicyclo(4.1.0) heptane-7,4'-(1'-titanacyclobut-2'-ene))
;
_chemical_name_systematic
;
1',1'-bis(eta5-cyclopentadienyl)-2',3'-diphenylspiro[bicyclo[4.1.0]
heptane-7,4'-(1'-titanacyclobut-2'-ene)]
;
_space_group_IT_number 14
_symmetry_cell_setting monoclinic
_symmetry_Int_Tables_number 14
_symmetry_space_group_name_Hall '-P 2ybc'
_symmetry_space_group_name_H-M 'P 1 21/c 1'
_atom_sites_solution_hydrogens difmap
_atom_sites_solution_primary direct
_atom_sites_solution_secondary difmap
_cell_angle_alpha 90.00
_cell_angle_beta 100.7360(10)
_cell_angle_gamma 90.00
_cell_formula_units_Z 4
_cell_length_a 8.34339(15)
_cell_length_b 15.5514(3)
_cell_length_c 17.7460(3)
_cell_measurement_reflns_used 21527
_cell_measurement_temperature 98
_cell_measurement_theta_max 68.2
_cell_measurement_theta_min 3.8
_cell_volume 2262.26(7)
_computing_cell_refinement PROCESS-AUTO
_computing_data_collection PROCESS-AUTO
_computing_data_reduction CrystalStructure
_computing_publication_material 'SHELXL-97 (Sheldrick, 1997)'
_computing_structure_refinement 'SHELXL-97 (Sheldrick, 1997)'
_computing_structure_solution SIR2004
_diffrn_ambient_temperature 98
_diffrn_detector_area_resol_mean 10.00
_diffrn_measured_fraction_theta_full 0.986
_diffrn_measured_fraction_theta_max 0.987
_diffrn_measurement_device_type 'Rigaku RAXIS-RAPID'
_diffrn_measurement_method \w
_diffrn_radiation_monochromator graphite
_diffrn_radiation_source 'Rotaing anode'
_diffrn_radiation_type CuK\a
_diffrn_radiation_wavelength 1.54187
_diffrn_reflns_av_R_equivalents 0.0817
_diffrn_reflns_av_sigmaI/netI 0.0629
_diffrn_reflns_limit_h_max 10
_diffrn_reflns_limit_h_min -10
_diffrn_reflns_limit_k_max 18
_diffrn_reflns_limit_k_min -18
_diffrn_reflns_limit_l_max 17
_diffrn_reflns_limit_l_min -21
_diffrn_reflns_number 30475
_diffrn_reflns_theta_full 68.23
_diffrn_reflns_theta_max 68.23
_diffrn_reflns_theta_min 3.81
_exptl_absorpt_coefficient_mu 3.308
_exptl_absorpt_correction_T_max 0.848
_exptl_absorpt_correction_T_min 0.381
_exptl_absorpt_correction_type numerical
_exptl_absorpt_process_details
;
Higashi, T. (1999). Program for Absorption Correction.
Rigaku Corporation, Tokyo, Japan.
;
_exptl_crystal_colour brown
_exptl_crystal_density_diffrn 1.323
_exptl_crystal_density_method 'not measured'
_exptl_crystal_description plate
_exptl_crystal_F_000 952
_exptl_crystal_size_max 0.35
_exptl_crystal_size_mid 0.30
_exptl_crystal_size_min 0.05
_refine_diff_density_max 0.651
_refine_diff_density_min -0.941
_refine_diff_density_rms 0.075
_refine_ls_extinction_method none
_refine_ls_goodness_of_fit_ref 1.185
_refine_ls_hydrogen_treatment constr
_refine_ls_matrix_type full
_refine_ls_number_parameters 289
_refine_ls_number_reflns 4083
_refine_ls_number_restraints 0
_refine_ls_restrained_S_all 1.185
_refine_ls_R_factor_all 0.0705
_refine_ls_R_factor_gt 0.0577
_refine_ls_shift/su_max 0.001
_refine_ls_shift/su_mean 0.000
_refine_ls_structure_factor_coef Fsqd
_refine_ls_weighting_details 'calc w=1/[\s^2^(Fo^2^)+(0.0853P)^2^+0.4659P] where P=(Fo^2^+2Fc^2^)/3'
_refine_ls_weighting_scheme calc
_refine_ls_wR_factor_gt 0.1503
_refine_ls_wR_factor_ref 0.1786
_reflns_number_gt 3172
_reflns_number_total 4083
_reflns_threshold_expression >2sigma(I)
_cod_data_source_file b804930k.txt
_cod_data_source_block I
_cod_database_code 7103264

loop_
_symmetry_equiv_pos_as_xyz
'x, y, z'
'-x, y+1/2, -z+1/2'
'-x, -y, -z'
'x, -y-1/2, z-1/2'

loop_
_atom_site_label
_atom_site_type_symbol
_atom_site_fract_x
_atom_site_fract_y
_atom_site_fract_z
_atom_site_U_iso_or_equiv
_atom_site_adp_type
_atom_site_occupancy
_atom_site_symmetry_multiplicity
_atom_site_calc_flag
_atom_site_refinement_flags
_atom_site_disorder_assembly
_atom_site_disorder_group
Ti1 Ti 0.49059(7) 0.17279(3) 0.78116(3) 0.0317(2) Uani 1 1 d . . .
C1 C 0.4746(4) 0.22742(18) 0.88959(18) 0.0325(7) Uani 1 1 d . . .
C2 C 0.6031(4) 0.28997(18) 0.86875(18) 0.0309(7) Uani 1 1 d . . .
C3 C 0.6432(4) 0.28108(18) 0.79956(17) 0.0331(7) Uani 1 1 d . . .
C4 C 0.3539(4) 0.26523(19) 0.93567(18) 0.0353(7) Uani 1 1 d . . .
H4 H 0.3735 0.3272 0.9494 0.042 Uiso 1 1 calc R . .
C5 C 0.4872(4) 0.2059(2) 0.97379(18) 0.0344(7) Uani 1 1 d . . .
H5 H 0.5789 0.2353 1.0086 0.041 Uiso 1 1 calc R . .
C6 C 0.4431(4) 0.1183(2) 1.00162(19) 0.0385(8) Uani 1 1 d . . .
H6A H 0.4542 0.1200 1.0581 0.046 Uiso 1 1 calc R . .
H6B H 0.5216 0.0753 0.9891 0.046 Uiso 1 1 calc R . .
C7 C 0.2700(4) 0.0892(2) 0.9666(2) 0.0415(8) Uani 1 1 d . . .
H7A H 0.2640 0.0751 0.9117 0.050 Uiso 1 1 calc R . .
H7B H 0.2422 0.0369 0.9931 0.050 Uiso 1 1 calc R . .
C8 C 0.1492(4) 0.1601(2) 0.9742(2) 0.0428(8) Uani 1 1 d . . .
H8A H 0.1621 0.1775 1.0286 0.051 Uiso 1 1 calc R . .
H8B H 0.0367 0.1382 0.9576 0.051 Uiso 1 1 calc R . .
C9 C 0.1754(4) 0.2380(2) 0.9255(2) 0.0420(8) Uani 1 1 d . . .
H9A H 0.1347 0.2244 0.8708 0.050 Uiso 1 1 calc R . .
H9B H 0.1106 0.2868 0.9394 0.050 Uiso 1 1 calc R . .
C10 C 0.6800(4) 0.3519(2) 0.92964(18) 0.0337(7) Uani 1 1 d . . .
C11 C 0.6225(4) 0.4355(2) 0.93278(18) 0.0388(8) Uani 1 1 d . . .
H11 H 0.5290 0.4534 0.8971 0.047 Uiso 1 1 calc R . .
C12 C 0.6999(5) 0.4930(2) 0.9872(2) 0.0513(10) Uani 1 1 d . . .
H12 H 0.6609 0.5504 0.9877 0.062 Uiso 1 1 calc R . .
C13 C 0.8325(5) 0.4676(3) 1.0403(2) 0.0618(12) Uani 1 1 d . . .
H13 H 0.8860 0.5075 1.0771 0.074 Uiso 1 1 calc R . .
C14 C 0.8881(5) 0.3843(3) 1.0402(2) 0.0559(11) Uani 1 1 d . . .
H14 H 0.9779 0.3662 1.0780 0.067 Uiso 1 1 calc R . .
C15 C 0.8130(4) 0.3269(2) 0.9850(2) 0.0413(8) Uani 1 1 d . . .
H15 H 0.8528 0.2697 0.9849 0.050 Uiso 1 1 calc R . .
C16 C 0.7568(4) 0.32969(18) 0.76140(18) 0.0314(7) Uani 1 1 d . . .
C17 C 0.7611(4) 0.3115(2) 0.6841(2) 0.0416(8) Uani 1 1 d . . .
H17 H 0.6934 0.2670 0.6589 0.050 Uiso 1 1 calc R . .
C18 C 0.8607(4) 0.3564(2) 0.6435(2) 0.0464(9) Uani 1 1 d . . .
H18 H 0.8594 0.3426 0.5912 0.056 Uiso 1 1 calc R . .
C19 C 0.9617(4) 0.4209(2) 0.67820(19) 0.0397(8) Uani 1 1 d . . .
H19 H 1.0290 0.4523 0.6503 0.048 Uiso 1 1 calc R . .
C20 C 0.9627(4) 0.4389(2) 0.7545(2) 0.0401(8) Uani 1 1 d . . .
H20 H 1.0332 0.4824 0.7793 0.048 Uiso 1 1 calc R . .
C21 C 0.8625(4) 0.39454(19) 0.79578(19) 0.0373(7) Uani 1 1 d . . .
H21 H 0.8658 0.4085 0.8482 0.045 Uiso 1 1 calc R . .
C22 C 0.7573(4) 0.1124(2) 0.7934(2) 0.0418(8) Uani 1 1 d . . .
H22 H 0.8475 0.1487 0.7904 0.050 Uiso 1 1 calc R . .
C23 C 0.7002(4) 0.0905(2) 0.86056(19) 0.0402(8) Uani 1 1 d . . .
H23 H 0.7446 0.1098 0.9109 0.048 Uiso 1 1 calc R . .
C24 C 0.5661(4) 0.03501(19) 0.84027(19) 0.0391(8) Uani 1 1 d . . .
H24 H 0.5034 0.0106 0.8744 0.047 Uiso 1 1 calc R . .
C25 C 0.5411(4) 0.0220(2) 0.7605(2) 0.0413(8) Uani 1 1 d . . .
H25 H 0.4598 -0.0137 0.7316 0.050 Uiso 1 1 calc R . .
C26 C 0.6567(4) 0.0708(2) 0.7311(2) 0.0427(8) Uani 1 1 d . . .
H26 H 0.6659 0.0751 0.6786 0.051 Uiso 1 1 calc R . .
C27 C 0.2487(4) 0.2563(2) 0.74400(19) 0.0408(8) Uani 1 1 d . . .
H27 H 0.2171 0.2965 0.7788 0.049 Uiso 1 1 calc R . .
C28 C 0.2022(4) 0.1689(2) 0.7372(2) 0.0392(8) Uani 1 1 d . . .
H28 H 0.1355 0.1397 0.7670 0.047 Uiso 1 1 calc R . .
C29 C 0.2730(4) 0.1330(2) 0.67830(19) 0.0400(8) Uani 1 1 d . . .
H29 H 0.2603 0.0753 0.6605 0.048 Uiso 1 1 calc R . .
C30 C 0.3654(4) 0.1969(2) 0.6503(2) 0.0424(8) Uani 1 1 d . . .
H30 H 0.4278 0.1899 0.6110 0.051 Uiso 1 1 calc R . .
C31 C 0.3487(4) 0.2736(2) 0.69100(18) 0.0389(8) Uani 1 1 d . . .
H31 H 0.3972 0.3275 0.6836 0.047 Uiso 1 1 calc R . .

loop_
_atom_site_aniso_label
_atom_site_aniso_U_11
_atom_site_aniso_U_22
_atom_site_aniso_U_33
_atom_site_aniso_U_23
_atom_site_aniso_U_13
_atom_site_aniso_U_12
Ti1 0.0348(4) 0.0279(3) 0.0318(4) -0.0007(2) 0.0049(3) -0.0004(2)
C1 0.0344(16) 0.0292(15) 0.0339(17) 0.0001(13) 0.0066(13) -0.0024(12)
C2 0.0337(16) 0.0244(15) 0.0350(18) -0.0012(13) 0.0075(13) -0.0002(12)
C3 0.0391(17) 0.0283(15) 0.0313(17) 0.0000(13) 0.0053(13) -0.0001(13)
C4 0.0391(17) 0.0307(16) 0.0372(18) -0.0031(14) 0.0103(14) 0.0001(13)
C5 0.0377(17) 0.0332(16) 0.0317(17) -0.0009(14) 0.0047(13) -0.0030(13)
C6 0.0438(19) 0.0347(17) 0.0367(18) 0.0028(14) 0.0065(15) -0.0029(14)
C7 0.0449(19) 0.0344(17) 0.046(2) 0.0005(15) 0.0104(16) -0.0081(14)
C8 0.0401(19) 0.0463(19) 0.043(2) -0.0015(16) 0.0113(16) -0.0050(15)
C9 0.0398(19) 0.0418(19) 0.046(2) 0.0015(16) 0.0112(15) 0.0037(15)
C10 0.0405(18) 0.0316(16) 0.0294(17) 0.0006(14) 0.0074(14) -0.0050(13)
C11 0.053(2) 0.0350(17) 0.0319(18) 0.0000(14) 0.0176(15) -0.0015(15)
C12 0.072(3) 0.0406(19) 0.050(2) -0.0190(18) 0.034(2) -0.0173(18)
C13 0.072(3) 0.075(3) 0.043(2) -0.022(2) 0.021(2) -0.040(2)
C14 0.049(2) 0.083(3) 0.035(2) 0.002(2) 0.0049(17) -0.022(2)
C15 0.0402(19) 0.044(2) 0.039(2) 0.0057(15) 0.0047(15) -0.0035(14)
C16 0.0367(17) 0.0283(16) 0.0304(17) 0.0005(12) 0.0092(14) -0.0001(12)
C17 0.0429(19) 0.0440(19) 0.037(2) -0.0024(15) 0.0054(15) -0.0099(15)
C18 0.055(2) 0.049(2) 0.037(2) 0.0002(16) 0.0117(17) -0.0080(17)
C19 0.0424(19) 0.0381(18) 0.041(2) 0.0058(15) 0.0141(15) -0.0006(14)
C20 0.0396(18) 0.0350(17) 0.046(2) 0.0023(15) 0.0081(15) -0.0029(14)
C21 0.0441(18) 0.0333(16) 0.0356(18) -0.0005(14) 0.0101(14) -0.0013(14)
C22 0.0376(18) 0.0335(17) 0.056(2) -0.0035(16) 0.0128(16) 0.0040(14)
C23 0.0454(19) 0.0348(17) 0.0384(19) -0.0002(15) 0.0027(15) 0.0072(14)
C24 0.050(2) 0.0274(16) 0.040(2) 0.0019(14) 0.0082(15) 0.0047(14)
C25 0.0476(19) 0.0289(16) 0.045(2) -0.0035(15) 0.0029(16) 0.0016(14)
C26 0.048(2) 0.0369(18) 0.045(2) -0.0006(16) 0.0123(16) 0.0066(15)
C27 0.0413(19) 0.0433(18) 0.0358(19) -0.0002(15) 0.0022(15) 0.0071(15)
C28 0.0280(17) 0.0442(19) 0.041(2) 0.0057(15) -0.0040(14) -0.0022(13)
C29 0.0348(17) 0.0443(19) 0.0365(19) -0.0058(15) -0.0047(14) -0.0004(14)
C30 0.045(2) 0.0436(18) 0.0360(19) 0.0022(16) 0.0019(15) -0.0019(16)
C31 0.0412(18) 0.0395(18) 0.0337(18) 0.0080(15) 0.0009(14) 0.0018(14)

loop_
_atom_type_symbol
_atom_type_description
_atom_type_scat_dispersion_real
_atom_type_scat_dispersion_imag
_atom_type_scat_source
C C 0.0181 0.0091 'International Tables Vol C Tables 4.2.6.8 and 6.1.1.4'
H H 0.0000 0.0000 'International Tables Vol C Tables 4.2.6.8 and 6.1.1.4'
Ti Ti 0.2191 1.8069 'International Tables Vol C Tables 4.2.6.8 and 6.1.1.4'

loop_
_geom_angle_atom_site_label_1
_geom_angle_atom_site_label_2
_geom_angle_atom_site_label_3
_geom_angle
_geom_angle_site_symmetry_1
_geom_angle_site_symmetry_3
_geom_angle_publ_flag
C3 Ti1 C1 71.22(12) . . ?
C3 Ti1 C26 102.32(12) . . ?
C1 Ti1 C26 137.79(12) . . ?
C3 Ti1 C27 93.66(12) . . ?
C1 Ti1 C27 80.82(12) . . ?
C26 Ti1 C27 141.18(12) . . ?
C3 Ti1 C28 128.04(11) . . ?
C1 Ti1 C28 94.36(12) . . ?
C26 Ti1 C28 118.80(12) . . ?
C27 Ti1 C28 34.41(11) . . ?
C3 Ti1 C22 76.89(11) . . ?
C1 Ti1 C22 106.79(12) . . ?
C26 Ti1 C22 34.48(11) . . ?
C27 Ti1 C22 164.74(13) . . ?
C28 Ti1 C22 152.26(11) . . ?
C3 Ti1 C31 77.78(12) . . ?
C1 Ti1 C31 103.67(11) . . ?
C26 Ti1 C31 115.88(12) . . ?
C27 Ti1 C31 33.96(11) . . ?
C28 Ti1 C31 56.99(11) . . ?
C22 Ti1 C31 130.97(12) . . ?
C3 Ti1 C30 99.65(12) . . ?
C1 Ti1 C30 136.46(12) . . ?
C26 Ti1 C30 85.49(12) . . ?
C27 Ti1 C30 56.82(12) . . ?
C28 Ti1 C30 57.04(13) . . ?
C22 Ti1 C30 112.40(12) . . ?
C31 Ti1 C30 34.42(11) . . ?
C3 Ti1 C23 88.96(11) . . ?
C1 Ti1 C23 81.02(11) . . ?
C26 Ti1 C23 56.89(12) . . ?
C27 Ti1 C23 159.73(12) . . ?
C28 Ti1 C23 139.25(12) . . ?
C22 Ti1 C23 34.13(11) . . ?
C31 Ti1 C23 163.38(12) . . ?
C30 Ti1 C23 142.37(12) . . ?
C3 Ti1 C29 132.46(12) . . ?
C1 Ti1 C29 128.54(12) . . ?
C26 Ti1 C29 87.42(12) . . ?
C27 Ti1 C29 56.64(12) . . ?
C28 Ti1 C29 34.19(11) . . ?
C22 Ti1 C29 121.82(12) . . ?
C31 Ti1 C29 56.70(11) . . ?
C30 Ti1 C29 34.06(11) . . ?
C23 Ti1 C29 132.30(11) . . ?
C3 Ti1 C24 122.82(12) . . ?
C1 Ti1 C24 90.96(11) . . ?
C26 Ti1 C24 56.60(12) . . ?
C27 Ti1 C24 137.79(12) . . ?
C28 Ti1 C24 106.52(11) . . ?
C22 Ti1 C24 56.55(12) . . ?
C31 Ti1 C24 158.21(12) . . ?
C30 Ti1 C24 126.28(12) . . ?
C23 Ti1 C24 33.93(11) . . ?
C29 Ti1 C24 101.55(12) . . ?
C3 Ti1 C25 133.02(12) . . ?
C1 Ti1 C25 124.37(12) . . ?
C26 Ti1 C25 33.92(11) . . ?
C27 Ti1 C25 130.30(12) . . ?
C28 Ti1 C25 96.84(11) . . ?
C22 Ti1 C25 56.47(11) . . ?
C31 Ti1 C25 127.75(12) . . ?
C30 Ti1 C25 93.54(12) . . ?
C23 Ti1 C25 56.25(11) . . ?
C29 Ti1 C25 76.35(12) . . ?
C24 Ti1 C25 33.78(11) . . ?
C5 C1 C4 59.3(2) . . ?
C5 C1 C2 116.9(2) . . ?
C4 C1 C2 116.2(2) . . ?
C5 C1 Ti1 142.9(2) . . ?
C4 C1 Ti1 142.7(2) . . ?
C2 C1 Ti1 82.62(18) . . ?
C3 C2 C10 125.5(3) . . ?
C3 C2 C1 117.3(3) . . ?
C10 C2 C1 117.1(3) . . ?
C3 C2 Ti1 58.42(17) . . ?
C10 C2 Ti1 172.2(2) . . ?
C1 C2 Ti1 59.00(15) . . ?
C2 C3 C16 131.4(3) . . ?
C2 C3 Ti1 88.7(2) . . ?
C16 C3 Ti1 139.8(2) . . ?
C5 C4 C9 120.4(3) . . ?
C5 C4 C1 59.95(19) . . ?
C9 C4 C1 123.8(3) . . ?
C5 C4 H4 114.1 . . ?
C9 C4 H4 114.1 . . ?
C1 C4 H4 114.1 . . ?
C4 C5 C1 60.8(2) . . ?
C4 C5 C6 119.5(3) . . ?
C1 C5 C6 122.9(3) . . ?
C4 C5 H5 114.4 . . ?
C1 C5 H5 114.4 . . ?
C6 C5 H5 114.4 . . ?
C5 C6 C7 113.6(3) . . ?
C5 C6 H6A 108.8 . . ?
C7 C6 H6A 108.8 . . ?
C5 C6 H6B 108.8 . . ?
C7 C6 H6B 108.8 . . ?
H6A C6 H6B 107.7 . . ?
C8 C7 C6 110.0(3) . . ?
C8 C7 H7A 109.7 . . ?
C6 C7 H7A 109.7 . . ?
C8 C7 H7B 109.7 . . ?
C6 C7 H7B 109.7 . . ?
H7A C7 H7B 108.2 . . ?
C7 C8 C9 111.0(3) . . ?
C7 C8 H8A 109.4 . . ?
C9 C8 H8A 109.4 . . ?
C7 C8 H8B 109.4 . . ?
C9 C8 H8B 109.4 . . ?
H8A C8 H8B 108.0 . . ?
C4 C9 C8 113.1(3) . . ?
C4 C9 H9A 109.0 . . ?
C8 C9 H9A 109.0 . . ?
C4 C9 H9B 109.0 . . ?
C8 C9 H9B 109.0 . . ?
H9A C9 H9B 107.8 . . ?
C11 C10 C15 117.8(3) . . ?
C11 C10 C2 121.7(3) . . ?
C15 C10 C2 120.5(3) . . ?
C12 C11 C10 120.8(3) . . ?
C12 C11 H11 119.6 . . ?
C10 C11 H11 119.6 . . ?
C13 C12 C11 120.3(4) . . ?
C13 C12 H12 119.8 . . ?
C11 C12 H12 119.8 . . ?
C12 C13 C14 120.0(3) . . ?
C12 C13 H13 120.0 . . ?
C14 C13 H13 120.0 . . ?
C13 C14 C15 119.9(4) . . ?
C13 C14 H14 120.0 . . ?
C15 C14 H14 120.0 . . ?
C14 C15 C10 121.0(3) . . ?
C14 C15 H15 119.5 . . ?
C10 C15 H15 119.5 . . ?
C21 C16 C17 116.1(3) . . ?
C21 C16 C3 125.2(3) . . ?
C17 C16 C3 118.7(3) . . ?
C18 C17 C16 122.2(3) . . ?
C18 C17 H17 118.9 . . ?
C16 C17 H17 118.9 . . ?
C19 C18 C17 120.7(3) . . ?
C19 C18 H18 119.7 . . ?
C17 C18 H18 119.7 . . ?
C20 C19 C18 118.4(3) . . ?
C20 C19 H19 120.8 . . ?
C18 C19 H19 120.8 . . ?
C19 C20 C21 121.5(3) . . ?
C19 C20 H20 119.3 . . ?
C21 C20 H20 119.3 . . ?
C20 C21 C16 121.2(3) . . ?
C20 C21 H21 119.4 . . ?
C16 C21 H21 119.4 . . ?
C23 C22 C26 107.9(3) . . ?
C23 C22 Ti1 73.45(18) . . ?
C26 C22 Ti1 72.64(19) . . ?
C23 C22 H22 126.1 . . ?
C26 C22 H22 126.1 . . ?
Ti1 C22 H22 119.7 . . ?
C22 C23 C24 108.1(3) . . ?
C22 C23 Ti1 72.42(18) . . ?
C24 C23 Ti1 73.66(18) . . ?
C22 C23 H23 125.9 . . ?
C24 C23 H23 125.9 . . ?
Ti1 C23 H23 119.8 . . ?
C25 C24 C23 107.9(3) . . ?
C25 C24 Ti1 73.31(18) . . ?
C23 C24 Ti1 72.41(18) . . ?
C25 C24 H24 126.0 . . ?
C23 C24 H24 126.0 . . ?
Ti1 C24 H24 120.1 . . ?
C26 C25 C24 108.3(3) . . ?
C26 C25 Ti1 71.58(18) . . ?
C24 C25 Ti1 72.91(18) . . ?
C26 C25 H25 125.8 . . ?
C24 C25 H25 125.8 . . ?
Ti1 C25 H25 121.4 . . ?
C25 C26 C22 107.8(3) . . ?
C25 C26 Ti1 74.49(19) . . ?
C22 C26 Ti1 72.87(19) . . ?
C25 C26 H26 126.1 . . ?
C22 C26 H26 126.1 . . ?
Ti1 C26 H26 118.5 . . ?
C31 C27 C28 108.6(3) . . ?
C31 C27 Ti1 73.15(18) . . ?
C28 C27 Ti1 72.82(18) . . ?
C31 C27 H27 125.7 . . ?
C28 C27 H27 125.7 . . ?
Ti1 C27 H27 120.1 . . ?
C29 C28 C27 107.3(3) . . ?
C29 C28 Ti1 73.51(18) . . ?
C27 C28 Ti1 72.76(18) . . ?
C29 C28 H28 126.3 . . ?
C27 C28 H28 126.3 . . ?
Ti1 C28 H28 119.3 . . ?
C30 C29 C28 108.4(3) . . ?
C30 C29 Ti1 72.53(18) . . ?
C28 C29 Ti1 72.29(18) . . ?
C30 C29 H29 125.8 . . ?
C28 C29 H29 125.8 . . ?
Ti1 C29 H29 121.1 . . ?
C29 C30 C31 107.7(3) . . ?
C29 C30 Ti1 73.41(18) . . ?
C31 C30 Ti1 72.71(19) . . ?
C29 C30 H30 126.2 . . ?
C31 C30 H30 126.2 . . ?
Ti1 C30 H30 119.6 . . ?
C27 C31 C30 108.0(3) . . ?
C27 C31 Ti1 72.90(18) . . ?
C30 C31 Ti1 72.87(19) . . ?
C27 C31 H31 126.0 . . ?
C30 C31 H31 126.0 . . ?
Ti1 C31 H31 120.1 . . ?

loop_
_geom_bond_atom_site_label_1
_geom_bond_atom_site_label_2
_geom_bond_distance
_geom_bond_site_symmetry_2
_geom_bond_publ_flag
Ti1 C3 2.100(3) . ?
Ti1 C1 2.130(3) . ?
Ti1 C26 2.385(3) . ?
Ti1 C27 2.387(3) . ?
Ti1 C28 2.388(3) . ?
Ti1 C22 2.388(3) . ?
Ti1 C31 2.390(3) . ?
Ti1 C30 2.392(3) . ?
Ti1 C23 2.401(3) . ?
Ti1 C29 2.404(3) . ?
Ti1 C24 2.417(3) . ?
Ti1 C25 2.422(3) . ?
C1 C5 1.516(4) . ?
C1 C4 1.528(4) . ?
C1 C2 1.543(4) . ?
C2 C3 1.339(4) . ?
C2 C10 1.499(4) . ?
C3 C16 1.472(4) . ?
C4 C5 1.505(4) . ?
C4 C9 1.526(4) . ?
C4 H4 1.0000 . ?
C5 C6 1.517(4) . ?
C5 H5 1.0000 . ?
C6 C7 1.530(4) . ?
C6 H6A 0.9900 . ?
C6 H6B 0.9900 . ?
C7 C8 1.516(5) . ?
C7 H7A 0.9900 . ?
C7 H7B 0.9900 . ?
C8 C9 1.528(4) . ?
C8 H8A 0.9900 . ?
C8 H8B 0.9900 . ?
C9 H9A 0.9900 . ?
C9 H9B 0.9900 . ?
C10 C11 1.392(4) . ?
C10 C15 1.393(4) . ?
C11 C12 1.384(5) . ?
C11 H11 0.9500 . ?
C12 C13 1.371(6) . ?
C12 H12 0.9500 . ?
C13 C14 1.376(6) . ?
C13 H13 0.9500 . ?
C14 C15 1.386(5) . ?
C14 H14 0.9500 . ?
C15 H15 0.9500 . ?
C16 C21 1.402(4) . ?
C16 C17 1.408(5) . ?
C17 C18 1.385(5) . ?
C17 H17 0.9500 . ?
C18 C19 1.380(5) . ?
C18 H18 0.9500 . ?
C19 C20 1.380(5) . ?
C19 H19 0.9500 . ?
C20 C21 1.393(4) . ?
C20 H20 0.9500 . ?
C21 H21 0.9500 . ?
C22 C23 1.405(5) . ?
C22 C26 1.415(5) . ?
C22 H22 0.9500 . ?
C23 C24 1.406(5) . ?
C23 H23 0.9500 . ?
C24 C25 1.406(5) . ?
C24 H24 0.9500 . ?
C25 C26 1.403(5) . ?
C25 H25 0.9500 . ?
C26 H26 0.9500 . ?
C27 C31 1.395(4) . ?
C27 C28 1.413(4) . ?
C27 H27 0.9500 . ?
C28 C29 1.409(5) . ?
C28 H28 0.9500 . ?
C29 C30 1.405(5) . ?
C29 H29 0.9500 . ?
C30 C31 1.415(5) . ?
C30 H30 0.9500 . ?
C31 H31 0.9500 . ?

loop_
_geom_torsion_atom_site_label_1
_geom_torsion_atom_site_label_2
_geom_torsion_atom_site_label_3
_geom_torsion_atom_site_label_4
_geom_torsion
_geom_torsion_site_symmetry_1
_geom_torsion_site_symmetry_2
_geom_torsion_site_symmetry_3
_geom_torsion_site_symmetry_4
_geom_torsion_publ_flag
C3 Ti1 C1 C5 -128.1(4) . . . . ?
C26 Ti1 C1 C5 -40.3(4) . . . . ?
C27 Ti1 C1 C5 134.9(4) . . . . ?
C28 Ti1 C1 C5 103.1(4) . . . . ?
C22 Ti1 C1 C5 -58.7(4) . . . . ?
C31 Ti1 C1 C5 160.2(3) . . . . ?
C30 Ti1 C1 C5 147.7(3) . . . . ?
C23 Ti1 C1 C5 -36.1(4) . . . . ?
C29 Ti1 C1 C5 102.1(4) . . . . ?
C24 Ti1 C1 C5 -3.5(4) . . . . ?
C25 Ti1 C1 C5 1.8(4) . . . . ?
C3 Ti1 C1 C4 122.1(4) . . . . ?
C26 Ti1 C1 C4 -150.1(3) . . . . ?
C27 Ti1 C1 C4 25.1(3) . . . . ?
C28 Ti1 C1 C4 -6.7(4) . . . . ?
C22 Ti1 C1 C4 -168.5(3) . . . . ?
C31 Ti1 C1 C4 50.4(4) . . . . ?
C30 Ti1 C1 C4 37.9(4) . . . . ?
C23 Ti1 C1 C4 -145.9(4) . . . . ?
C29 Ti1 C1 C4 -7.7(4) . . . . ?
C24 Ti1 C1 C4 -113.3(4) . . . . ?
C25 Ti1 C1 C4 -108.0(3) . . . . ?
C3 Ti1 C1 C2 -2.32(16) . . . . ?
C26 Ti1 C1 C2 85.4(2) . . . . ?
C27 Ti1 C1 C2 -99.40(17) . . . . ?
C28 Ti1 C1 C2 -131.14(16) . . . . ?
C22 Ti1 C1 C2 67.02(18) . . . . ?
C31 Ti1 C1 C2 -74.09(17) . . . . ?
C30 Ti1 C1 C2 -86.5(2) . . . . ?
C23 Ti1 C1 C2 89.64(16) . . . . ?
C29 Ti1 C1 C2 -132.17(17) . . . . ?
C24 Ti1 C1 C2 122.21(17) . . . . ?
C25 Ti1 C1 C2 127.50(17) . . . . ?
C5 C1 C2 C3 150.6(3) . . . . ?
C4 C1 C2 C3 -142.3(3) . . . . ?
Ti1 C1 C2 C3 3.9(3) . . . . ?
C5 C1 C2 C10 -25.6(4) . . . . ?
C4 C1 C2 C10 41.5(4) . . . . ?
Ti1 C1 C2 C10 -172.3(2) . . . . ?
C5 C1 C2 Ti1 146.7(3) . . . . ?
C4 C1 C2 Ti1 -146.1(3) . . . . ?
C1 Ti1 C2 C3 -175.9(3) . . . . ?
C26 Ti1 C2 C3 57.2(2) . . . . ?
C27 Ti1 C2 C3 -99.0(2) . . . . ?
C28 Ti1 C2 C3 -117.8(2) . . . . ?
C22 Ti1 C2 C3 65.9(2) . . . . ?
C31 Ti1 C2 C3 -65.1(2) . . . . ?
C30 Ti1 C2 C3 -50.9(2) . . . . ?
C23 Ti1 C2 C3 99.4(2) . . . . ?
C29 Ti1 C2 C3 -88.4(3) . . . . ?
C24 Ti1 C2 C3 119.8(2) . . . . ?
C25 Ti1 C2 C3 97.8(2) . . . . ?
C3 Ti1 C2 C1 175.9(3) . . . . ?
C26 Ti1 C2 C1 -126.84(17) . . . . ?
C27 Ti1 C2 C1 76.97(17) . . . . ?
C28 Ti1 C2 C1 58.11(19) . . . . ?
C22 Ti1 C2 C1 -118.19(17) . . . . ?
C31 Ti1 C2 C1 110.83(17) . . . . ?
C30 Ti1 C2 C1 125.07(18) . . . . ?
C23 Ti1 C2 C1 -84.68(17) . . . . ?
C29 Ti1 C2 C1 87.5(2) . . . . ?
C24 Ti1 C2 C1 -64.29(18) . . . . ?
C25 Ti1 C2 C1 -86.2(2) . . . . ?
C10 C2 C3 C16 -5.3(5) . . . . ?
C1 C2 C3 C16 178.8(3) . . . . ?
Ti1 C2 C3 C16 -177.3(4) . . . . ?
C10 C2 C3 Ti1 172.0(3) . . . . ?
C1 C2 C3 Ti1 -3.9(3) . . . . ?
C1 Ti1 C3 C2 2.65(18) . . . . ?
C26 Ti1 C3 C2 -133.94(19) . . . . ?
C27 Ti1 C3 C2 81.7(2) . . . . ?
C28 Ti1 C3 C2 83.2(2) . . . . ?
C22 Ti1 C3 C2 -110.5(2) . . . . ?
C31 Ti1 C3 C2 111.9(2) . . . . ?
C30 Ti1 C3 C2 138.61(19) . . . . ?
C23 Ti1 C3 C2 -78.2(2) . . . . ?
C29 Ti1 C3 C2 128.2(2) . . . . ?
C24 Ti1 C3 C2 -75.9(2) . . . . ?
C25 Ti1 C3 C2 -117.2(2) . . . . ?
C1 Ti1 C3 C16 179.5(4) . . . . ?
C26 Ti1 C3 C16 42.9(3) . . . . ?
C27 Ti1 C3 C16 -101.5(3) . . . . ?
C28 Ti1 C3 C16 -100.0(3) . . . . ?
C22 Ti1 C3 C16 66.4(3) . . . . ?
C31 Ti1 C3 C16 -71.3(3) . . . . ?
C30 Ti1 C3 C16 -44.5(3) . . . . ?
C23 Ti1 C3 C16 98.6(3) . . . . ?
C29 Ti1 C3 C16 -55.0(4) . . . . ?
C24 Ti1 C3 C16 100.9(3) . . . . ?
C25 Ti1 C3 C16 59.6(4) . . . . ?
C2 C1 C4 C5 -107.0(3) . . . . ?
Ti1 C1 C4 C5 138.7(4) . . . . ?
C5 C1 C4 C9 -108.4(3) . . . . ?
C2 C1 C4 C9 144.5(3) . . . . ?
Ti1 C1 C4 C9 30.3(5) . . . . ?
C9 C4 C5 C1 113.9(3) . . . . ?
C9 C4 C5 C6 0.4(4) . . . . ?
C1 C4 C5 C6 -113.4(3) . . . . ?
C2 C1 C5 C4 106.0(3) . . . . ?
Ti1 C1 C5 C4 -138.5(4) . . . . ?
C4 C1 C5 C6 108.1(3) . . . . ?
C2 C1 C5 C6 -145.9(3) . . . . ?
Ti1 C1 C5 C6 -30.3(5) . . . . ?
C4 C5 C6 C7 17.3(4) . . . . ?
C1 C5 C6 C7 -55.1(4) . . . . ?
C5 C6 C7 C8 -49.9(4) . . . . ?
C6 C7 C8 C9 66.4(4) . . . . ?
C5 C4 C9 C8 14.6(4) . . . . ?
C1 C4 C9 C8 86.8(4) . . . . ?
C7 C8 C9 C4 -47.6(4) . . . . ?
C3 C2 C10 C11 88.0(4) . . . . ?
C1 C2 C10 C11 -96.1(3) . . . . ?
C3 C2 C10 C15 -91.7(4) . . . . ?
C1 C2 C10 C15 84.2(4) . . . . ?
C15 C10 C11 C12 2.8(5) . . . . ?
C2 C10 C11 C12 -176.9(3) . . . . ?
C10 C11 C12 C13 -1.7(5) . . . . ?
C11 C12 C13 C14 -0.8(6) . . . . ?
C12 C13 C14 C15 2.0(6) . . . . ?
C13 C14 C15 C10 -0.7(6) . . . . ?
C11 C10 C15 C14 -1.6(5) . . . . ?
C2 C10 C15 C14 178.1(3) . . . . ?
C2 C3 C16 C21 6.4(5) . . . . ?
Ti1 C3 C16 C21 -169.4(3) . . . . ?
C2 C3 C16 C17 -173.0(3) . . . . ?
Ti1 C3 C16 C17 11.2(5) . . . . ?
C21 C16 C17 C18 -1.6(5) . . . . ?
C3 C16 C17 C18 177.9(3) . . . . ?
C16 C17 C18 C19 0.6(5) . . . . ?
C17 C18 C19 C20 0.9(5) . . . . ?
C18 C19 C20 C21 -1.2(5) . . . . ?
C19 C20 C21 C16 0.2(5) . . . . ?
C17 C16 C21 C20 1.2(5) . . . . ?
C3 C16 C21 C20 -178.2(3) . . . . ?
C3 Ti1 C22 C23 108.1(2) . . . . ?
C1 Ti1 C22 C23 42.6(2) . . . . ?
C26 Ti1 C22 C23 -115.4(3) . . . . ?
C27 Ti1 C22 C23 160.9(4) . . . . ?
C28 Ti1 C22 C23 -95.5(3) . . . . ?
C31 Ti1 C22 C23 168.73(18) . . . . ?
C30 Ti1 C22 C23 -156.74(19) . . . . ?
C29 Ti1 C22 C23 -119.8(2) . . . . ?
C24 Ti1 C22 C23 -37.09(19) . . . . ?
C25 Ti1 C22 C23 -77.9(2) . . . . ?
C3 Ti1 C22 C26 -136.6(2) . . . . ?
C1 Ti1 C22 C26 158.0(2) . . . . ?
C27 Ti1 C22 C26 -83.8(5) . . . . ?
C28 Ti1 C22 C26 19.9(4) . . . . ?
C31 Ti1 C22 C26 -75.9(2) . . . . ?
C30 Ti1 C22 C26 -41.4(2) . . . . ?
C23 Ti1 C22 C26 115.4(3) . . . . ?
C29 Ti1 C22 C26 -4.4(3) . . . . ?
C24 Ti1 C22 C26 78.3(2) . . . . ?
C25 Ti1 C22 C26 37.49(19) . . . . ?
C26 C22 C23 C24 0.5(4) . . . . ?
Ti1 C22 C23 C24 65.5(2) . . . . ?
C26 C22 C23 Ti1 -65.0(2) . . . . ?
C3 Ti1 C23 C22 -67.8(2) . . . . ?
C1 Ti1 C23 C22 -139.0(2) . . . . ?
C26 Ti1 C23 C22 37.65(19) . . . . ?
C27 Ti1 C23 C22 -165.6(3) . . . . ?
C28 Ti1 C23 C22 134.8(2) . . . . ?
C31 Ti1 C23 C22 -31.1(5) . . . . ?
C30 Ti1 C23 C22 36.7(3) . . . . ?
C29 Ti1 C23 C22 85.9(2) . . . . ?
C24 Ti1 C23 C22 115.7(3) . . . . ?
C25 Ti1 C23 C22 78.6(2) . . . . ?
C3 Ti1 C23 C24 176.5(2) . . . . ?
C1 Ti1 C23 C24 105.4(2) . . . . ?
C26 Ti1 C23 C24 -78.0(2) . . . . ?
C27 Ti1 C23 C24 78.8(4) . . . . ?
C28 Ti1 C23 C24 19.1(3) . . . . ?
C22 Ti1 C23 C24 -115.7(3) . . . . ?
C31 Ti1 C23 C24 -146.7(4) . . . . ?
C30 Ti1 C23 C24 -78.9(3) . . . . ?
C29 Ti1 C23 C24 -29.8(3) . . . . ?
C25 Ti1 C23 C24 -37.1(2) . . . . ?
C22 C23 C24 C25 0.5(4) . . . . ?
Ti1 C23 C24 C25 65.2(2) . . . . ?
C22 C23 C24 Ti1 -64.7(2) . . . . ?
C3 Ti1 C24 C25 -119.7(2) . . . . ?
C1 Ti1 C24 C25 172.1(2) . . . . ?
C26 Ti1 C24 C25 -36.7(2) . . . . ?
C27 Ti1 C24 C25 94.8(3) . . . . ?
C28 Ti1 C24 C25 77.3(2) . . . . ?
C22 Ti1 C24 C25 -78.3(2) . . . . ?
C31 Ti1 C24 C25 39.4(4) . . . . ?
C30 Ti1 C24 C25 16.4(3) . . . . ?
C23 Ti1 C24 C25 -115.6(3) . . . . ?
C29 Ti1 C24 C25 42.4(2) . . . . ?
C3 Ti1 C24 C23 -4.1(3) . . . . ?
C1 Ti1 C24 C23 -72.3(2) . . . . ?
C26 Ti1 C24 C23 78.9(2) . . . . ?
C27 Ti1 C24 C23 -149.6(2) . . . . ?
C28 Ti1 C24 C23 -167.1(2) . . . . ?
C22 Ti1 C24 C23 37.31(19) . . . . ?
C31 Ti1 C24 C23 155.0(3) . . . . ?
C30 Ti1 C24 C23 132.0(2) . . . . ?
C29 Ti1 C24 C23 158.0(2) . . . . ?
C25 Ti1 C24 C23 115.6(3) . . . . ?
C23 C24 C25 C26 -1.4(4) . . . . ?
Ti1 C24 C25 C26 63.3(2) . . . . ?
C23 C24 C25 Ti1 -64.6(2) . . . . ?
C3 Ti1 C25 C26 -30.2(3) . . . . ?
C1 Ti1 C25 C26 -126.2(2) . . . . ?
C27 Ti1 C25 C26 124.7(2) . . . . ?
C28 Ti1 C25 C26 133.7(2) . . . . ?
C22 Ti1 C25 C26 -38.1(2) . . . . ?
C31 Ti1 C25 C26 80.7(2) . . . . ?
C30 Ti1 C25 C26 76.5(2) . . . . ?
C23 Ti1 C25 C26 -79.4(2) . . . . ?
C29 Ti1 C25 C26 106.1(2) . . . . ?
C24 Ti1 C25 C26 -116.7(3) . . . . ?
C3 Ti1 C25 C24 86.5(2) . . . . ?
C1 Ti1 C25 C24 -9.6(3) . . . . ?
C26 Ti1 C25 C24 116.7(3) . . . . ?
C27 Ti1 C25 C24 -118.6(2) . . . . ?
C28 Ti1 C25 C24 -109.6(2) . . . . ?
C22 Ti1 C25 C24 78.5(2) . . . . ?
C31 Ti1 C25 C24 -162.7(2) . . . . ?
C30 Ti1 C25 C24 -166.8(2) . . . . ?
C23 Ti1 C25 C24 37.3(2) . . . . ?
C29 Ti1 C25 C24 -137.2(2) . . . . ?
C24 C25 C26 C22 1.7(4) . . . . ?
Ti1 C25 C26 C22 65.8(2) . . . . ?
C24 C25 C26 Ti1 -64.1(2) . . . . ?
C23 C22 C26 C25 -1.4(4) . . . . ?
Ti1 C22 C26 C25 -66.9(2) . . . . ?
C23 C22 C26 Ti1 65.5(2) . . . . ?
C3 Ti1 C26 C25 157.9(2) . . . . ?
C1 Ti1 C26 C25 82.3(3) . . . . ?
C27 Ti1 C26 C25 -90.0(3) . . . . ?
C28 Ti1 C26 C25 -55.0(2) . . . . ?
C22 Ti1 C26 C25 114.6(3) . . . . ?
C31 Ti1 C26 C25 -119.9(2) . . . . ?
C30 Ti1 C26 C25 -103.2(2) . . . . ?
C23 Ti1 C26 C25 77.4(2) . . . . ?
C29 Ti1 C26 C25 -69.1(2) . . . . ?
C24 Ti1 C26 C25 36.52(19) . . . . ?
C3 Ti1 C26 C22 43.3(2) . . . . ?
C1 Ti1 C26 C22 -32.3(3) . . . . ?
C27 Ti1 C26 C22 155.3(2) . . . . ?
C28 Ti1 C26 C22 -169.60(19) . . . . ?
C31 Ti1 C26 C22 125.5(2) . . . . ?
C30 Ti1 C26 C22 142.2(2) . . . . ?
C23 Ti1 C26 C22 -37.25(19) . . . . ?
C29 Ti1 C26 C22 176.3(2) . . . . ?
C24 Ti1 C26 C22 -78.1(2) . . . . ?
C25 Ti1 C26 C22 -114.6(3) . . . . ?
C3 Ti1 C27 C31 61.7(2) . . . . ?
C1 Ti1 C27 C31 132.0(2) . . . . ?
C26 Ti1 C27 C31 -53.2(3) . . . . ?
C28 Ti1 C27 C31 -116.2(3) . . . . ?
C22 Ti1 C27 C31 10.6(5) . . . . ?
C30 Ti1 C27 C31 -37.49(19) . . . . ?
C23 Ti1 C27 C31 158.6(3) . . . . ?
C29 Ti1 C27 C31 -78.5(2) . . . . ?
C24 Ti1 C27 C31 -146.8(2) . . . . ?
C25 Ti1 C27 C31 -100.3(2) . . . . ?
C3 Ti1 C27 C28 177.9(2) . . . . ?
C1 Ti1 C27 C28 -111.8(2) . . . . ?
C26 Ti1 C27 C28 63.0(3) . . . . ?
C22 Ti1 C27 C28 126.9(4) . . . . ?
C31 Ti1 C27 C28 116.2(3) . . . . ?
C30 Ti1 C27 C28 78.7(2) . . . . ?
C23 Ti1 C27 C28 -85.2(4) . . . . ?
C29 Ti1 C27 C28 37.7(2) . . . . ?
C24 Ti1 C27 C28 -30.6(3) . . . . ?
C25 Ti1 C27 C28 16.0(3) . . . . ?
C31 C27 C28 C29 -1.0(3) . . . . ?
Ti1 C27 C28 C29 -65.9(2) . . . . ?
C31 C27 C28 Ti1 64.9(2) . . . . ?
C3 Ti1 C28 C29 111.9(2) . . . . ?
C1 Ti1 C28 C29 -178.6(2) . . . . ?
C26 Ti1 C28 C29 -25.8(2) . . . . ?
C27 Ti1 C28 C29 114.7(3) . . . . ?
C22 Ti1 C28 C29 -38.4(4) . . . . ?
C31 Ti1 C28 C29 77.9(2) . . . . ?
C30 Ti1 C28 C29 36.64(19) . . . . ?
C23 Ti1 C28 C29 -97.3(2) . . . . ?
C24 Ti1 C28 C29 -86.3(2) . . . . ?
C25 Ti1 C28 C29 -53.2(2) . . . . ?
C3 Ti1 C28 C27 -2.7(3) . . . . ?
C1 Ti1 C28 C27 66.8(2) . . . . ?
C26 Ti1 C28 C27 -140.4(2) . . . . ?
C22 Ti1 C28 C27 -153.1(3) . . . . ?
C31 Ti1 C28 C27 -36.70(19) . . . . ?
C30 Ti1 C28 C27 -78.0(2) . . . . ?
C23 Ti1 C28 C27 148.1(2) . . . . ?
C29 Ti1 C28 C27 -114.7(3) . . . . ?
C24 Ti1 C28 C27 159.1(2) . . . . ?
C25 Ti1 C28 C27 -167.8(2) . . . . ?
C27 C28 C29 C30 1.4(3) . . . . ?
Ti1 C28 C29 C30 -64.0(2) . . . . ?
C27 C28 C29 Ti1 65.4(2) . . . . ?
C3 Ti1 C29 C30 18.6(3) . . . . ?
C1 Ti1 C29 C30 118.5(2) . . . . ?
C26 Ti1 C29 C30 -85.8(2) . . . . ?
C27 Ti1 C29 C30 78.7(2) . . . . ?
C28 Ti1 C29 C30 116.6(3) . . . . ?
C22 Ti1 C29 C30 -83.3(2) . . . . ?
C31 Ti1 C29 C30 37.8(2) . . . . ?
C23 Ti1 C29 C30 -124.5(2) . . . . ?
C24 Ti1 C29 C30 -140.9(2) . . . . ?
C25 Ti1 C29 C30 -118.2(2) . . . . ?
C3 Ti1 C29 C28 -98.0(2) . . . . ?
C1 Ti1 C29 C28 1.8(3) . . . . ?
C26 Ti1 C29 C28 157.6(2) . . . . ?
C27 Ti1 C29 C28 -37.95(19) . . . . ?
C22 Ti1 C29 C28 160.09(19) . . . . ?
C31 Ti1 C29 C28 -78.9(2) . . . . ?
C30 Ti1 C29 C28 -116.6(3) . . . . ?
C23 Ti1 C29 C28 118.9(2) . . . . ?
C24 Ti1 C29 C28 102.5(2) . . . . ?
C25 Ti1 C29 C28 125.1(2) . . . . ?
C28 C29 C30 C31 -1.3(4) . . . . ?
Ti1 C29 C30 C31 -65.1(2) . . . . ?
C28 C29 C30 Ti1 63.8(2) . . . . ?
C3 Ti1 C30 C29 -166.2(2) . . . . ?
C1 Ti1 C30 C29 -93.3(2) . . . . ?
C26 Ti1 C30 C29 92.1(2) . . . . ?
C27 Ti1 C30 C29 -78.1(2) . . . . ?
C28 Ti1 C30 C29 -36.78(19) . . . . ?
C22 Ti1 C30 C29 114.1(2) . . . . ?
C31 Ti1 C30 C29 -115.1(3) . . . . ?
C23 Ti1 C30 C29 92.8(3) . . . . ?
C24 Ti1 C30 C29 50.0(3) . . . . ?
C25 Ti1 C30 C29 59.1(2) . . . . ?
C3 Ti1 C30 C31 -51.1(2) . . . . ?
C1 Ti1 C30 C31 21.8(3) . . . . ?
C26 Ti1 C30 C31 -152.8(2) . . . . ?
C27 Ti1 C30 C31 36.98(19) . . . . ?
C28 Ti1 C30 C31 78.3(2) . . . . ?
C22 Ti1 C30 C31 -130.8(2) . . . . ?
C23 Ti1 C30 C31 -152.1(2) . . . . ?
C29 Ti1 C30 C31 115.1(3) . . . . ?
C24 Ti1 C30 C31 165.13(19) . . . . ?
C25 Ti1 C30 C31 174.2(2) . . . . ?
C28 C27 C31 C30 0.2(4) . . . . ?
Ti1 C27 C31 C30 64.9(2) . . . . ?
C28 C27 C31 Ti1 -64.7(2) . . . . ?
C29 C30 C31 C27 0.7(4) . . . . ?
Ti1 C30 C31 C27 -64.9(2) . . . . ?
C29 C30 C31 Ti1 65.6(2) . . . . ?
C3 Ti1 C31 C27 -116.0(2) . . . . ?
C1 Ti1 C31 C27 -49.1(2) . . . . ?
C26 Ti1 C31 C27 146.1(2) . . . . ?
C28 Ti1 C31 C27 37.21(19) . . . . ?
C22 Ti1 C31 C27 -176.31(19) . . . . ?
C30 Ti1 C31 C27 115.7(3) . . . . ?
C23 Ti1 C31 C27 -153.8(4) . . . . ?
C29 Ti1 C31 C27 78.3(2) . . . . ?
C24 Ti1 C31 C27 81.8(4) . . . . ?
C25 Ti1 C31 C27 108.3(2) . . . . ?
C3 Ti1 C31 C30 128.3(2) . . . . ?
C1 Ti1 C31 C30 -164.8(2) . . . . ?
C26 Ti1 C31 C30 30.4(2) . . . . ?
C27 Ti1 C31 C30 -115.7(3) . . . . ?
C28 Ti1 C31 C30 -78.5(2) . . . . ?
C22 Ti1 C31 C30 68.0(3) . . . . ?
C23 Ti1 C31 C30 90.6(4) . . . . ?
C29 Ti1 C31 C30 -37.4(2) . . . . ?
C24 Ti1 C31 C30 -33.9(4) . . . . ?
C25 Ti1 C31 C30 -7.4(3) . . . . ?
